data_4107023
loop_
_publ_author_name
'Yann Gloaguen'
'Gilles Alcaraz'
'Alban Petit'
'Eric Clot'
'Yannick Coppel'
'Laure Vendier'
'Sylviane Sabo-Etienne'

_publ_contact_author
;
Sylviane Sabo-Etienne
;
_publ_contact_author_address
;
Laboratoire de Chimie de Coordination
205 Route de Narbonne
31077 Toulouse Cedex 04
;
_publ_contact_author_email Sylviane.Sabo@lcc-toulouse.fr
_publ_section_title
;
 Ruthenium Agostic (Phosphinoaryl)borane Complexes: Multinuclear
 Solid-State and Solution NMR, X-ray, and DFT Studies
;
_journal_name_full 'Journal of the American Chemical Society'
_journal_page_first 17232
_journal_page_last 17238
_journal_paper_doi 10.1021/ja203828r
_journal_volume 133
_journal_year 2011
_chemical_compound_source 'synthesis as described'
_chemical_formula_moiety 'C60 H97 B N P3 Ru, 0.5 (C4 H9)'
_chemical_formula_sum 'C62 H101.5 B N P3 Ru'
_chemical_formula_weight 1065.73
_chemical_name_systematic
;
 ?
;
_space_group_IT_number 2
_symmetry_cell_setting triclinic
_symmetry_Int_Tables_number 2
_symmetry_space_group_name_Hall '-P 1'
_symmetry_space_group_name_H-M 'P -1'
_atom_sites_solution_hydrogens geom
_atom_sites_solution_primary direct
_atom_sites_solution_secondary difmap
_cell_angle_alpha 99.330(2)
_cell_angle_beta 96.380(2)
_cell_angle_gamma 108.261(2)
_cell_formula_units_Z 2
_cell_length_a 12.0884(6)
_cell_length_b 12.5779(6)
_cell_length_c 20.5574(9)
_cell_measurement_reflns_used 9843
_cell_measurement_temperature 110(2)
_cell_measurement_theta_max 32.1
_cell_measurement_theta_min 2.1
_cell_measurement_wavelength 0.71073
_cell_volume 2884.9(2)
_computing_cell_refinement 'Bruker SMART'
_computing_data_collection 'Bruker SMART'
_computing_data_reduction 'Bruker SAINT'
_computing_molecular_graphics 'Ortep-3 for Windows (Farrugia, 1997)'
_computing_publication_material 'WinGX publication routines (Farrugia, 1999)'
_computing_structure_refinement 'SHELXL-97 (Sheldrick, 1997)'
_computing_structure_solution 'SIR92 (Giacovazzo et al, 1993)'
_diffrn_ambient_temperature 110
_diffrn_measured_fraction_theta_full 0.99
_diffrn_measured_fraction_theta_max 0.99
_diffrn_measurement_device_type 'Bruker Kappa APEX II'
_diffrn_measurement_method \w-\f
_diffrn_radiation_monochromator graphite
_diffrn_radiation_source 'fine-focus sealed tube'
_diffrn_radiation_type MoK\a
_diffrn_radiation_wavelength 0.71073
_diffrn_reflns_av_R_equivalents 0.0383
_diffrn_reflns_av_unetI/netI 0.0382
_diffrn_reflns_limit_h_max 15
_diffrn_reflns_limit_h_min -14
_diffrn_reflns_limit_k_max 15
_diffrn_reflns_limit_k_min -15
_diffrn_reflns_limit_l_max 23
_diffrn_reflns_limit_l_min -25
_diffrn_reflns_number 56265
_diffrn_reflns_theta_full 26.37
_diffrn_reflns_theta_max 26.37
_diffrn_reflns_theta_min 1.8
_diffrn_standards_decay_% 0
_diffrn_standards_interval_count 0
_diffrn_standards_interval_time 0
_diffrn_standards_number 0
_exptl_absorpt_coefficient_mu 0.393
_exptl_absorpt_correction_T_max 0.971
_exptl_absorpt_correction_T_min 0.902
_exptl_absorpt_correction_type multi-scan
_exptl_absorpt_process_details
;
        [c.f. r.h. blessing, acta cryst. (1995), a51, 33-38]
;
_exptl_crystal_colour yellow
_exptl_crystal_density_diffrn 1.227
_exptl_crystal_description parallelepiped
_exptl_crystal_F_000 1149
_exptl_crystal_size_max 0.25
_exptl_crystal_size_mid 0.125
_exptl_crystal_size_min 0.075
_refine_diff_density_max 0.938
_refine_diff_density_min -0.46
_refine_diff_density_rms 0.074
_refine_ls_extinction_method none
_refine_ls_goodness_of_fit_ref 1.041
_refine_ls_hydrogen_treatment mixed
_refine_ls_matrix_type full
_refine_ls_number_parameters 639
_refine_ls_number_reflns 11676
_refine_ls_number_restraints 0
_refine_ls_restrained_S_all 1.041
_refine_ls_R_factor_all 0.0481
_refine_ls_R_factor_gt 0.0345
_refine_ls_shift/su_max 0.003
_refine_ls_shift/su_mean 0
_refine_ls_structure_factor_coef Fsqd
_refine_ls_weighting_details 'calc w=1/[\s^2^(Fo^2^)+(0.0404P)^2^+2.5204P] where P=(Fo^2^+2Fc^2^)/3'
_refine_ls_weighting_scheme calc
_refine_ls_wR_factor_gt 0.0812
_refine_ls_wR_factor_ref 0.0889
_reflns_number_gt 9706
_reflns_number_total 11676
_reflns_threshold_expression >2\s(I)
_cod_data_source_file ja203828r_si_002.cif
_cod_data_source_block gao110509
_cod_original_formula_sum 'C62 H101.50 B N P3 Ru'
_cod_database_code 4107023

loop_
_symmetry_equiv_pos_as_xyz
'x, y, z'
'-x, -y, -z'

loop_
_atom_site_label
_atom_site_type_symbol
_atom_site_fract_x
_atom_site_fract_y
_atom_site_fract_z
_atom_site_U_iso_or_equiv
_atom_site_adp_type
_atom_site_occupancy
_atom_site_symmetry_multiplicity
_atom_site_calc_flag
_atom_site_refinement_flags
C2 C 0.7518(2) 0.3242(2) 0.90516(13) 0.0280(6) Uani 1 1 d .
H2 H 0.7647 0.2764 0.9377 0.034 Uiso 1 1 calc R
C3 C 0.6596(3) 0.3739(2) 0.92896(14) 0.0392(7) Uani 1 1 d .
H3A H 0.6467 0.4259 0.9005 0.059 Uiso 1 1 calc R
H3B H 0.6878 0.4162 0.9754 0.059 Uiso 1 1 calc R
H3C H 0.5851 0.3116 0.9262 0.059 Uiso 1 1 calc R
C4 C 0.8713(3) 0.4187(2) 0.91167(15) 0.0380(7) Uani 1 1 d .
H4A H 0.9244 0.3872 0.8886 0.057 Uiso 1 1 calc R
H4B H 0.9062 0.4486 0.9591 0.057 Uiso 1 1 calc R
H4C H 0.8598 0.4807 0.8915 0.057 Uiso 1 1 calc R
C5 C 0.6660(2) 0.2845(2) 0.77961(13) 0.0271(6) Uani 1 1 d .
H5 H 0.6748 0.2333 0.7394 0.032 Uiso 1 1 calc R
C6 C 0.5338(3) 0.2663(3) 0.77266(15) 0.0385(7) Uani 1 1 d .
H6A H 0.4908 0.188 0.7764 0.058 Uiso 1 1 calc R
H6B H 0.5054 0.2787 0.7289 0.058 Uiso 1 1 calc R
H6C H 0.5204 0.3207 0.8082 0.058 Uiso 1 1 calc R
C7 C 0.7328(3) 0.4059(2) 0.77317(14) 0.0343(7) Uani 1 1 d .
H7A H 0.7195 0.4608 0.8084 0.051 Uiso 1 1 calc R
H7B H 0.7044 0.4177 0.7293 0.051 Uiso 1 1 calc R
H7C H 0.8175 0.4175 0.7777 0.051 Uiso 1 1 calc R
C8 C 0.7102(2) 0.07270(19) 0.89547(11) 0.0177(5) Uani 1 1 d .
C9 C 0.6421(2) 0.0831(2) 0.94513(12) 0.0219(5) Uani 1 1 d .
H9 H 0.5912 0.1269 0.9415 0.026 Uiso 1 1 calc R
C10 C 0.6464(2) 0.0314(2) 0.99978(12) 0.0255(6) Uani 1 1 d .
H10 H 0.5991 0.0402 1.0328 0.031 Uiso 1 1 calc R
C11 C 0.7194(2) -0.0327(2) 1.00585(12) 0.0254(5) Uani 1 1 d .
H11 H 0.7216 -0.0692 1.0427 0.03 Uiso 1 1 calc R
C12 C 0.7898(2) -0.0440(2) 0.95797(12) 0.0220(5) Uani 1 1 d .
H12 H 0.8412 -0.087 0.9626 0.026 Uiso 1 1 calc R
C13 C 0.7852(2) 0.00750(19) 0.90332(11) 0.0171(5) Uani 1 1 d .
C14 C 0.9273(2) -0.11712(19) 0.83962(12) 0.0194(5) Uani 1 1 d .
C15 C 0.9021(2) -0.2087(2) 0.78626(13) 0.0248(5) Uani 1 1 d .
H15 H 0.8527 -0.2117 0.7462 0.03 Uiso 1 1 calc R
C16 C 0.9481(2) -0.2968(2) 0.79041(15) 0.0349(7) Uani 1 1 d .
H16 H 0.9298 -0.3591 0.7534 0.042 Uiso 1 1 calc R
C17 C 1.0202(2) -0.2934(2) 0.84833(16) 0.0351(7) Uani 1 1 d .
H17 H 1.0506 -0.3538 0.8516 0.042 Uiso 1 1 calc R
C18 C 1.0474(2) -0.2022(2) 0.90105(14) 0.0310(6) Uani 1 1 d .
H18 H 1.0975 -0.1993 0.9408 0.037 Uiso 1 1 calc R
C19 C 1.0023(2) -0.1138(2) 0.89692(13) 0.0247(5) Uani 1 1 d .
H19 H 1.0231 -0.0506 0.9336 0.03 Uiso 1 1 calc R
C20 C 1.0053(2) 0.11766(19) 0.86723(12) 0.0187(5) Uani 1 1 d .
C21 C 1.0160(2) 0.2053(2) 0.92090(12) 0.0259(6) Uani 1 1 d .
H21 H 0.9479 0.2077 0.9393 0.031 Uiso 1 1 calc R
C22 C 1.1243(2) 0.2892(2) 0.94803(13) 0.0323(6) Uani 1 1 d .
H22 H 1.1298 0.3482 0.9848 0.039 Uiso 1 1 calc R
C23 C 1.2237(2) 0.2877(2) 0.92194(14) 0.0339(7) Uani 1 1 d .
H23 H 1.298 0.345 0.9408 0.041 Uiso 1 1 calc R
C24 C 1.2148(2) 0.2021(2) 0.86817(14) 0.0308(6) Uani 1 1 d .
H24 H 1.2832 0.201 0.8498 0.037 Uiso 1 1 calc R
C25 C 1.1070(2) 0.1182(2) 0.84096(13) 0.0239(5) Uani 1 1 d .
H25 H 1.102 0.06 0.8039 0.029 Uiso 1 1 calc R
C26 C 0.5427(2) -0.2388(2) 0.82710(12) 0.0192(5) Uani 1 1 d .
H26 H 0.5721 -0.1713 0.8654 0.023 Uiso 1 1 calc R
C27 C 0.4175(2) -0.3071(2) 0.83677(13) 0.0280(6) Uani 1 1 d .
H27A H 0.366 -0.2599 0.8332 0.034 Uiso 1 1 calc R
H27B H 0.384 -0.3768 0.8008 0.034 Uiso 1 1 calc R
C28 C 0.4189(2) -0.3416(2) 0.90502(13) 0.0324(6) Uani 1 1 d .
H28A H 0.4445 -0.2719 0.941 0.039 Uiso 1 1 calc R
H28B H 0.3378 -0.3884 0.9085 0.039 Uiso 1 1 calc R
C29 C 0.5005(3) -0.4087(2) 0.91478(14) 0.0331(6) Uani 1 1 d .
H29A H 0.4707 -0.4823 0.8817 0.04 Uiso 1 1 calc R
H29B H 0.5027 -0.4258 0.9602 0.04 Uiso 1 1 calc R
C30 C 0.6246(2) -0.3409(2) 0.90620(13) 0.0300(6) Uani 1 1 d .
H30A H 0.6767 -0.3873 0.9109 0.036 Uiso 1 1 calc R
H30B H 0.657 -0.2705 0.9417 0.036 Uiso 1 1 calc R
C31 C 0.6234(2) -0.3087(2) 0.83766(13) 0.0252(5) Uani 1 1 d .
H31A H 0.7048 -0.2639 0.8336 0.03 Uiso 1 1 calc R
H31B H 0.5961 -0.3794 0.8023 0.03 Uiso 1 1 calc R
C32 C 0.5281(2) -0.30000(19) 0.67640(11) 0.0184(5) Uani 1 1 d .
H32 H 0.52 -0.2659 0.6362 0.022 Uiso 1 1 calc R
C33 C 0.6289(2) -0.3478(2) 0.66796(13) 0.0237(5) Uani 1 1 d .
H33A H 0.7032 -0.2838 0.6705 0.028 Uiso 1 1 calc R
H33B H 0.6401 -0.3868 0.705 0.028 Uiso 1 1 calc R
C34 C 0.6037(2) -0.4325(2) 0.60112(14) 0.0308(6) Uani 1 1 d .
H34A H 0.6028 -0.3912 0.5641 0.037 Uiso 1 1 calc R
H34B H 0.668 -0.4654 0.5991 0.037 Uiso 1 1 calc R
C35 C 0.4861(2) -0.5287(2) 0.59198(14) 0.0310(6) Uani 1 1 d .
H35A H 0.4702 -0.5785 0.547 0.037 Uiso 1 1 calc R
H35B H 0.49 -0.5759 0.6258 0.037 Uiso 1 1 calc R
C36 C 0.3866(2) -0.4806(2) 0.59946(13) 0.0279(6) Uani 1 1 d .
H36A H 0.3113 -0.5442 0.5951 0.034 Uiso 1 1 calc R
H36B H 0.3784 -0.4389 0.5633 0.034 Uiso 1 1 calc R
C37 C 0.4110(2) -0.3997(2) 0.66718(13) 0.0251(5) Uani 1 1 d .
H37A H 0.4145 -0.4426 0.7033 0.03 Uiso 1 1 calc R
H37B H 0.3454 -0.3689 0.6707 0.03 Uiso 1 1 calc R
C38 C 0.4158(2) -0.1503(2) 0.73763(11) 0.0182(5) Uani 1 1 d .
H38 H 0.3534 -0.2243 0.7381 0.022 Uiso 1 1 calc R
C39 C 0.4053(2) -0.0623(2) 0.79532(13) 0.0266(6) Uani 1 1 d .
H39A H 0.428 -0.0815 0.8385 0.032 Uiso 1 1 calc R
H39B H 0.4597 0.0147 0.7946 0.032 Uiso 1 1 calc R
C40 C 0.2784(3) -0.0618(3) 0.78880(14) 0.0415(8) Uani 1 1 d .
H40A H 0.2725 -0.0038 0.8258 0.05 Uiso 1 1 calc R
H40B H 0.2246 -0.1377 0.7922 0.05 Uiso 1 1 calc R
C41 C 0.2404(3) -0.0346(3) 0.72127(15) 0.0458(8) Uani 1 1 d .
H41A H 0.1563 -0.0403 0.7165 0.055 Uiso 1 1 calc R
H41B H 0.2879 0.0449 0.7203 0.055 Uiso 1 1 calc R
C42 C 0.2568(2) -0.1159(3) 0.66322(13) 0.0317(6) Uani 1 1 d .
H42A H 0.2388 -0.0914 0.621 0.038 Uiso 1 1 calc R
H42B H 0.2004 -0.1938 0.6602 0.038 Uiso 1 1 calc R
C43 C 0.3826(2) -0.1194(2) 0.67114(12) 0.0246(5) Uani 1 1 d .
H43A H 0.3887 -0.1767 0.6338 0.03 Uiso 1 1 calc R
H43B H 0.4385 -0.0437 0.6692 0.03 Uiso 1 1 calc R
C44 C 0.7451(2) 0.16187(19) 0.61833(11) 0.0174(5) Uani 1 1 d .
H44 H 0.7682 0.2392 0.6483 0.021 Uiso 1 1 calc R
C45 C 0.6101(2) 0.1150(2) 0.60855(12) 0.0210(5) Uani 1 1 d .
H45A H 0.5809 0.0394 0.5774 0.025 Uiso 1 1 calc R
H45B H 0.5855 0.1039 0.652 0.025 Uiso 1 1 calc R
C46 C 0.5542(2) 0.1953(2) 0.58071(13) 0.0260(6) Uani 1 1 d .
H46A H 0.467 0.1601 0.5731 0.031 Uiso 1 1 calc R
H46B H 0.5769 0.2682 0.6139 0.031 Uiso 1 1 calc R
C47 C 0.5936(2) 0.2194(2) 0.51550(13) 0.0276(6) Uani 1 1 d .
H47A H 0.5604 0.2757 0.5004 0.033 Uiso 1 1 calc R
H47B H 0.5628 0.1479 0.4807 0.033 Uiso 1 1 calc R
C48 C 0.7273(2) 0.2659(2) 0.52388(13) 0.0271(6) Uani 1 1 d .
H48A H 0.7574 0.3418 0.5548 0.032 Uiso 1 1 calc R
H48B H 0.7507 0.2762 0.48 0.032 Uiso 1 1 calc R
C49 C 0.7833(2) 0.1851(2) 0.55161(12) 0.0222(5) Uani 1 1 d .
H49A H 0.8705 0.2195 0.5585 0.027 Uiso 1 1 calc R
H49B H 0.7595 0.1118 0.5187 0.027 Uiso 1 1 calc R
C50 C 0.84992(19) -0.01667(19) 0.59515(11) 0.0162(5) Uani 1 1 d .
H50 H 0.8877 0.0328 0.5647 0.019 Uiso 1 1 calc R
C51 C 0.7372(2) -0.10783(19) 0.55304(11) 0.0187(5) Uani 1 1 d .
H51A H 0.6973 -0.1593 0.5814 0.022 Uiso 1 1 calc R
H51B H 0.6823 -0.07 0.5366 0.022 Uiso 1 1 calc R
C52 C 0.7656(2) -0.1783(2) 0.49345(12) 0.0219(5) Uani 1 1 d .
H52A H 0.6918 -0.2382 0.4683 0.026 Uiso 1 1 calc R
H52B H 0.7988 -0.1279 0.463 0.026 Uiso 1 1 calc R
C53 C 0.8536(2) -0.2343(2) 0.51611(12) 0.0237(5) Uani 1 1 d .
H53A H 0.8741 -0.2752 0.4764 0.028 Uiso 1 1 calc R
H53B H 0.8172 -0.2911 0.5425 0.028 Uiso 1 1 calc R
C54 C 0.9657(2) -0.1448(2) 0.55863(12) 0.0225(5) Uani 1 1 d .
H54A H 1.0198 -0.1835 0.575 0.027 Uiso 1 1 calc R
H54B H 1.0067 -0.093 0.5308 0.027 Uiso 1 1 calc R
C55 C 0.9370(2) -0.0749(2) 0.61818(12) 0.0202(5) Uani 1 1 d .
H55A H 1.0108 -0.0159 0.6439 0.024 Uiso 1 1 calc R
H55B H 0.9023 -0.1257 0.6481 0.024 Uiso 1 1 calc R
C56 C 0.9720(2) 0.18626(19) 0.69723(11) 0.0181(5) Uani 1 1 d .
H56 H 1.0102 0.1507 0.7291 0.022 Uiso 1 1 calc R
C57 C 0.9662(2) 0.2948(2) 0.74058(13) 0.0236(5) Uani 1 1 d .
H57A H 0.9111 0.273 0.7722 0.028 Uiso 1 1 calc R
H57B H 0.9345 0.3379 0.7116 0.028 Uiso 1 1 calc R
C58 C 1.0875(2) 0.3722(2) 0.78015(13) 0.0290(6) Uani 1 1 d .
H58A H 1.0811 0.4453 0.8026 0.035 Uiso 1 1 calc R
H58B H 1.1123 0.3349 0.8152 0.035 Uiso 1 1 calc R
C59 C 1.1816(2) 0.3973(2) 0.73584(15) 0.0368(7) Uani 1 1 d .
H59A H 1.1664 0.4495 0.7075 0.044 Uiso 1 1 calc R
H59B H 1.2601 0.4366 0.7645 0.044 Uiso 1 1 calc R
C60 C 1.1835(2) 0.2890(2) 0.69101(14) 0.0317(6) Uani 1 1 d .
H60A H 1.2098 0.2414 0.7189 0.038 Uiso 1 1 calc R
H60B H 1.2407 0.31 0.6604 0.038 Uiso 1 1 calc R
C61 C 1.0606(2) 0.2200(2) 0.64999(12) 0.0259(6) Uani 1 1 d .
H61A H 1.0636 0.1503 0.621 0.031 Uiso 1 1 calc R
H61B H 1.035 0.2665 0.6209 0.031 Uiso 1 1 calc R
C80 C 0.0363(6) 0.5214(6) 0.5922(5) 0.051(2) Uani 0.5 1 d P
H80A H 0.0135 0.4389 0.5929 0.061 Uiso 0.5 1 calc PR
H80B H 0.1238 0.554 0.5998 0.061 Uiso 0.5 1 calc PR
C81 C 0.0028(7) 0.5643(7) 0.6312(4) 0.069(3) Uani 0.5 1 d P
H81A H 0.0226 0.6453 0.629 0.103 Uiso 0.5 1 calc PR
H81B H 0.0385 0.558 0.6749 0.103 Uiso 0.5 1 calc PR
H81C H -0.0833 0.5286 0.625 0.103 Uiso 0.5 1 calc PR
C82 C -0.0125(4) 0.5362(4) 0.5270(4) 0.121(3) Uani 1 1 d .
H82A H -0.0991 0.5174 0.5234 0.146 Uiso 1 1 calc R
H82B H 0.0221 0.6172 0.5236 0.146 Uiso 1 1 calc R
N1 N 0.71079(18) 0.24478(16) 0.83874(10) 0.0201(4) Uani 1 1 d .
B1 B 0.7024(2) 0.1282(2) 0.83113(14) 0.0185(5) Uani 1 1 d .
P1 P 0.86342(5) -0.00252(5) 0.83228(3) 0.01552(13) Uani 1 1 d .
P2 P 0.55976(5) -0.17672(5) 0.74949(3) 0.01433(12) Uani 1 1 d .
P3 P 0.82061(5) 0.07919(5) 0.66518(3) 0.01384(12) Uani 1 1 d .
Ru1 Ru 0.722797(15) -0.019266(15) 0.740145(9) 0.01325(6) Uani 1 1 d .
HY1 H 0.766(2) -0.114(2) 0.7016(13) 0.030(7) Uiso 1 1 d .
HY2 H 0.627(2) -0.054(2) 0.6751(13) 0.028(7) Uiso 1 1 d .
HY3 H 0.651(2) 0.076(2) 0.7747(13) 0.025(7) Uiso 1 1 d .

loop_
_atom_site_aniso_label
_atom_site_aniso_U_11
_atom_site_aniso_U_22
_atom_site_aniso_U_33
_atom_site_aniso_U_23
_atom_site_aniso_U_13
_atom_site_aniso_U_12
C2 0.0463(16) 0.0181(12) 0.0198(13) 0.0021(10) 0.0073(12) 0.0118(12)
C3 0.067(2) 0.0319(15) 0.0288(15) 0.0051(12) 0.0187(14) 0.0277(15)
C4 0.0522(19) 0.0225(14) 0.0325(16) 0.0004(12) 0.0021(14) 0.0077(13)
C5 0.0397(15) 0.0246(13) 0.0215(13) 0.0067(11) 0.0057(11) 0.0163(12)
C6 0.0442(18) 0.0373(16) 0.0421(18) 0.0152(14) 0.0044(14) 0.0226(14)
C7 0.0575(19) 0.0262(14) 0.0307(15) 0.0134(12) 0.0149(14) 0.0239(14)
C8 0.0184(12) 0.0150(11) 0.0171(12) 0.0011(9) 0.0031(9) 0.0034(9)
C9 0.0236(13) 0.0225(12) 0.0220(13) 0.0056(10) 0.0070(10) 0.0099(10)
C10 0.0267(13) 0.0318(14) 0.0196(13) 0.0073(11) 0.0116(10) 0.0086(11)
C11 0.0269(13) 0.0310(14) 0.0199(13) 0.0127(11) 0.0062(10) 0.0074(11)
C12 0.0232(13) 0.0216(12) 0.0215(13) 0.0057(10) 0.0020(10) 0.0079(10)
C13 0.0167(11) 0.0155(11) 0.0164(11) 0.0012(9) 0.0021(9) 0.0028(9)
C14 0.0187(12) 0.0170(11) 0.0246(13) 0.0075(10) 0.0071(10) 0.0064(9)
C15 0.0231(13) 0.0219(13) 0.0307(14) 0.0067(11) 0.0066(11) 0.0083(10)
C16 0.0355(16) 0.0225(13) 0.0475(18) 0.0026(12) 0.0083(13) 0.0129(12)
C17 0.0347(16) 0.0241(14) 0.0547(19) 0.0145(13) 0.0121(14) 0.0165(12)
C18 0.0276(14) 0.0358(15) 0.0368(16) 0.0178(13) 0.0069(12) 0.0152(12)
C19 0.0245(13) 0.0256(13) 0.0272(14) 0.0085(11) 0.0066(11) 0.0106(11)
C20 0.0185(12) 0.0186(12) 0.0189(12) 0.0067(9) 0.0006(9) 0.0054(10)
C21 0.0275(14) 0.0269(13) 0.0207(13) 0.0037(11) 0.0049(10) 0.0058(11)
C22 0.0352(16) 0.0276(14) 0.0228(14) 0.0007(11) 0.0000(12) -0.0007(12)
C23 0.0266(14) 0.0313(15) 0.0335(16) 0.0108(12) -0.0040(12) -0.0032(12)
C24 0.0211(13) 0.0349(15) 0.0377(16) 0.0162(13) 0.0068(12) 0.0066(11)
C25 0.0226(13) 0.0245(13) 0.0267(14) 0.0093(11) 0.0060(10) 0.0080(10)
C26 0.0225(12) 0.0178(11) 0.0174(12) 0.0060(9) 0.0052(10) 0.0051(10)
C27 0.0256(14) 0.0308(14) 0.0256(14) 0.0110(11) 0.0080(11) 0.0031(11)
C28 0.0353(15) 0.0381(16) 0.0268(14) 0.0171(12) 0.0146(12) 0.0084(13)
C29 0.0439(17) 0.0281(14) 0.0304(15) 0.0159(12) 0.0147(13) 0.0088(13)
C30 0.0362(15) 0.0274(14) 0.0288(14) 0.0154(12) 0.0036(12) 0.0101(12)
C31 0.0289(14) 0.0224(13) 0.0274(14) 0.0110(11) 0.0086(11) 0.0086(11)
C32 0.0207(12) 0.0160(11) 0.0166(12) 0.0016(9) 0.0047(9) 0.0040(9)
C33 0.0240(13) 0.0189(12) 0.0264(13) -0.0006(10) 0.0048(10) 0.0071(10)
C34 0.0334(15) 0.0249(14) 0.0317(15) -0.0020(11) 0.0104(12) 0.0091(12)
C35 0.0395(16) 0.0205(13) 0.0276(14) -0.0031(11) 0.0063(12) 0.0063(12)
C36 0.0293(14) 0.0182(12) 0.0270(14) 0.0000(10) 0.0014(11) -0.0014(11)
C37 0.0245(13) 0.0200(12) 0.0258(13) 0.0009(10) 0.0052(11) 0.0022(10)
C38 0.0142(11) 0.0207(12) 0.0177(12) 0.0030(9) 0.0037(9) 0.0035(9)
C39 0.0236(13) 0.0352(15) 0.0221(13) -0.0003(11) 0.0008(10) 0.0156(11)
C40 0.0304(15) 0.068(2) 0.0298(15) -0.0053(14) 0.0030(12) 0.0306(15)
C41 0.0339(17) 0.070(2) 0.0381(17) -0.0049(15) -0.0055(13) 0.0356(16)
C42 0.0222(13) 0.0471(17) 0.0266(14) 0.0071(12) -0.0010(11) 0.0147(12)
C43 0.0226(13) 0.0314(14) 0.0230(13) 0.0093(11) 0.0048(10) 0.0114(11)
C44 0.0210(12) 0.0168(11) 0.0162(11) 0.0049(9) 0.0043(9) 0.0078(9)
C45 0.0233(13) 0.0224(12) 0.0202(12) 0.0069(10) 0.0053(10) 0.0103(10)
C46 0.0283(14) 0.0295(14) 0.0258(14) 0.0098(11) 0.0049(11) 0.0155(11)
C47 0.0336(15) 0.0302(14) 0.0256(14) 0.0140(11) 0.0033(11) 0.0164(12)
C48 0.0332(14) 0.0262(13) 0.0234(13) 0.0124(11) 0.0043(11) 0.0089(11)
C49 0.0232(13) 0.0242(13) 0.0216(13) 0.0100(10) 0.0063(10) 0.0080(10)
C50 0.0161(11) 0.0176(11) 0.0146(11) 0.0031(9) 0.0040(9) 0.0049(9)
C51 0.0178(12) 0.0194(12) 0.0175(12) -0.0003(9) 0.0020(9) 0.0065(10)
C52 0.0231(13) 0.0217(12) 0.0181(12) -0.0018(10) 0.0020(10) 0.0070(10)
C53 0.0263(13) 0.0229(13) 0.0237(13) 0.0023(10) 0.0086(10) 0.0104(11)
C54 0.0224(13) 0.0256(13) 0.0237(13) 0.0056(10) 0.0069(10) 0.0126(11)
C55 0.0166(12) 0.0235(12) 0.0207(12) 0.0047(10) 0.0039(10) 0.0066(10)
C56 0.0162(11) 0.0177(11) 0.0168(12) 0.0041(9) 0.0026(9) 0.0006(9)
C57 0.0251(13) 0.0173(12) 0.0253(13) 0.0039(10) 0.0046(10) 0.0031(10)
C58 0.0316(14) 0.0193(13) 0.0276(14) 0.0002(11) 0.0009(11) 0.0005(11)
C59 0.0293(15) 0.0292(15) 0.0365(16) 0.0051(13) 0.0022(12) -0.0096(12)
C60 0.0226(14) 0.0352(15) 0.0301(15) 0.0083(12) 0.0082(11) -0.0023(11)
C61 0.0232(13) 0.0283(14) 0.0211(13) 0.0045(11) 0.0082(10) 0.0005(11)
C80 0.029(3) 0.032(4) 0.113(7) 0.045(4) 0.021(4) 0.022(3)
C81 0.060(5) 0.045(5) 0.080(6) 0.049(5) -0.020(5) -0.019(4)
C82 0.043(2) 0.058(3) 0.295(9) 0.102(5) 0.047(4) 0.024(2)
N1 0.0284(11) 0.0187(10) 0.0162(10) 0.0046(8) 0.0060(8) 0.0110(9)
B1 0.0167(13) 0.0208(13) 0.0195(13) 0.0041(11) 0.0059(11) 0.0075(11)
P1 0.0164(3) 0.0155(3) 0.0153(3) 0.0033(2) 0.0034(2) 0.0059(2)
P2 0.0149(3) 0.0142(3) 0.0135(3) 0.0034(2) 0.0039(2) 0.0037(2)
P3 0.0142(3) 0.0135(3) 0.0134(3) 0.0031(2) 0.0032(2) 0.0036(2)
Ru1 0.01435(10) 0.01253(9) 0.01243(10) 0.00273(7) 0.00418(7) 0.00323(7)

loop_
_atom_type_symbol
_atom_type_description
_atom_type_scat_dispersion_real
_atom_type_scat_dispersion_imag
_atom_type_scat_source
C C 0.0033 0.0016 'International Tables Vol C Tables 4.2.6.8 and 6.1.1.4'
H H 0 0 'International Tables Vol C Tables 4.2.6.8 and 6.1.1.4'
N N 0.0061 0.0033 'International Tables Vol C Tables 4.2.6.8 and 6.1.1.4'
B B 0.0013 0.0007 'International Tables Vol C Tables 4.2.6.8 and 6.1.1.4'
P P 0.1023 0.0942 'International Tables Vol C Tables 4.2.6.8 and 6.1.1.4'
Ru Ru -1.2594 0.8363 'International Tables Vol C Tables 4.2.6.8 and 6.1.1.4'

loop_
_geom_angle_atom_site_label_1
_geom_angle_atom_site_label_2
_geom_angle_atom_site_label_3
_geom_angle
_geom_angle_site_symmetry_1
N1 C2 C3 113.9(2) .
N1 C2 C4 114.3(2) .
C3 C2 C4 111.0(2) .
N1 C2 H2 105.6 .
C3 C2 H2 105.6 .
C4 C2 H2 105.6 .
C2 C3 H3A 109.5 .
C2 C3 H3B 109.5 .
H3A C3 H3B 109.5 .
C2 C3 H3C 109.5 .
H3A C3 H3C 109.5 .
H3B C3 H3C 109.5 .
C2 C4 H4A 109.5 .
C2 C4 H4B 109.5 .
H4A C4 H4B 109.5 .
C2 C4 H4C 109.5 .
H4A C4 H4C 109.5 .
H4B C4 H4C 109.5 .
N1 C5 C7 116.9(2) .
N1 C5 C6 112.6(2) .
C7 C5 C6 109.6(2) .
N1 C5 H5 105.6 .
C7 C5 H5 105.6 .
C6 C5 H5 105.6 .
C5 C6 H6A 109.5 .
C5 C6 H6B 109.5 .
H6A C6 H6B 109.5 .
C5 C6 H6C 109.5 .
H6A C6 H6C 109.5 .
H6B C6 H6C 109.5 .
C5 C7 H7A 109.5 .
C5 C7 H7B 109.5 .
H7A C7 H7B 109.5 .
C5 C7 H7C 109.5 .
H7A C7 H7C 109.5 .
H7B C7 H7C 109.5 .
C9 C8 C13 116.9(2) .
C9 C8 B1 122.3(2) .
C13 C8 B1 120.7(2) .
C10 C9 C8 122.1(2) .
C10 C9 H9 119 .
C8 C9 H9 119 .
C11 C10 C9 119.8(2) .
C11 C10 H10 120.1 .
C9 C10 H10 120.1 .
C10 C11 C12 119.9(2) .
C10 C11 H11 120 .
C12 C11 H11 120 .
C11 C12 C13 120.2(2) .
C11 C12 H12 119.9 .
C13 C12 H12 119.9 .
C12 C13 C8 121.1(2) .
C12 C13 P1 127.56(18) .
C8 C13 P1 111.32(17) .
C15 C14 C19 118.1(2) .
C15 C14 P1 119.69(18) .
C19 C14 P1 122.25(18) .
C14 C15 C16 121.1(2) .
C14 C15 H15 119.5 .
C16 C15 H15 119.5 .
C17 C16 C15 120.0(3) .
C17 C16 H16 120 .
C15 C16 H16 120 .
C18 C17 C16 119.4(2) .
C18 C17 H17 120.3 .
C16 C17 H17 120.3 .
C17 C18 C19 120.7(3) .
C17 C18 H18 119.7 .
C19 C18 H18 119.7 .
C14 C19 C18 120.7(2) .
C14 C19 H19 119.6 .
C18 C19 H19 119.6 .
C21 C20 C25 117.7(2) .
C21 C20 P1 122.84(19) .
C25 C20 P1 119.42(18) .
C22 C21 C20 121.2(2) .
C22 C21 H21 119.4 .
C20 C21 H21 119.4 .
C23 C22 C21 120.3(3) .
C23 C22 H22 119.8 .
C21 C22 H22 119.8 .
C22 C23 C24 119.5(2) .
C22 C23 H23 120.3 .
C24 C23 H23 120.3 .
C23 C24 C25 120.4(3) .
C23 C24 H24 119.8 .
C25 C24 H24 119.8 .
C24 C25 C20 120.9(2) .
C24 C25 H25 119.5 .
C20 C25 H25 119.5 .
C31 C26 C27 108.8(2) .
C31 C26 P2 112.46(16) .
C27 C26 P2 118.59(17) .
C31 C26 H26 105.3 .
C27 C26 H26 105.3 .
P2 C26 H26 105.3 .
C28 C27 C26 111.6(2) .
C28 C27 H27A 109.3 .
C26 C27 H27A 109.3 .
C28 C27 H27B 109.3 .
C26 C27 H27B 109.3 .
H27A C27 H27B 108 .
C29 C28 C27 111.8(2) .
C29 C28 H28A 109.3 .
C27 C28 H28A 109.3 .
C29 C28 H28B 109.3 .
C27 C28 H28B 109.3 .
H28A C28 H28B 107.9 .
C28 C29 C30 110.3(2) .
C28 C29 H29A 109.6 .
C30 C29 H29A 109.6 .
C28 C29 H29B 109.6 .
C30 C29 H29B 109.6 .
H29A C29 H29B 108.1 .
C29 C30 C31 110.8(2) .
C29 C30 H30A 109.5 .
C31 C30 H30A 109.5 .
C29 C30 H30B 109.5 .
C31 C30 H30B 109.5 .
H30A C30 H30B 108.1 .
C26 C31 C30 111.9(2) .
C26 C31 H31A 109.2 .
C30 C31 H31A 109.2 .
C26 C31 H31B 109.2 .
C30 C31 H31B 109.2 .
H31A C31 H31B 107.9 .
C33 C32 C37 109.39(19) .
C33 C32 P2 115.72(16) .
C37 C32 P2 117.41(16) .
C33 C32 H32 104.2 .
C37 C32 H32 104.2 .
P2 C32 H32 104.2 .
C34 C33 C32 111.9(2) .
C34 C33 H33A 109.2 .
C32 C33 H33A 109.2 .
C34 C33 H33B 109.2 .
C32 C33 H33B 109.2 .
H33A C33 H33B 107.9 .
C35 C34 C33 111.8(2) .
C35 C34 H34A 109.3 .
C33 C34 H34A 109.3 .
C35 C34 H34B 109.3 .
C33 C34 H34B 109.3 .
H34A C34 H34B 107.9 .
C36 C35 C34 110.5(2) .
C36 C35 H35A 109.5 .
C34 C35 H35A 109.5 .
C36 C35 H35B 109.5 .
C34 C35 H35B 109.5 .
H35A C35 H35B 108.1 .
C35 C36 C37 110.8(2) .
C35 C36 H36A 109.5 .
C37 C36 H36A 109.5 .
C35 C36 H36B 109.5 .
C37 C36 H36B 109.5 .
H36A C36 H36B 108.1 .
C36 C37 C32 111.3(2) .
C36 C37 H37A 109.4 .
C32 C37 H37A 109.4 .
C36 C37 H37B 109.4 .
C32 C37 H37B 109.4 .
H37A C37 H37B 108 .
C43 C38 C39 109.6(2) .
C43 C38 P2 115.50(16) .
C39 C38 P2 113.09(16) .
C43 C38 H38 106 .
C39 C38 H38 106 .
P2 C38 H38 106 .
C40 C39 C38 109.9(2) .
C40 C39 H39A 109.7 .
C38 C39 H39A 109.7 .
C40 C39 H39B 109.7 .
C38 C39 H39B 109.7 .
H39A C39 H39B 108.2 .
C39 C40 C41 110.5(2) .
C39 C40 H40A 109.6 .
C41 C40 H40A 109.6 .
C39 C40 H40B 109.6 .
C41 C40 H40B 109.6 .
H40A C40 H40B 108.1 .
C42 C41 C40 111.5(2) .
C42 C41 H41A 109.3 .
C40 C41 H41A 109.3 .
C42 C41 H41B 109.3 .
C40 C41 H41B 109.3 .
H41A C41 H41B 108 .
C41 C42 C43 111.8(2) .
C41 C42 H42A 109.3 .
C43 C42 H42A 109.3 .
C41 C42 H42B 109.3 .
C43 C42 H42B 109.3 .
H42A C42 H42B 107.9 .
C38 C43 C42 110.6(2) .
C38 C43 H43A 109.5 .
C42 C43 H43A 109.5 .
C38 C43 H43B 109.5 .
C42 C43 H43B 109.5 .
H43A C43 H43B 108.1 .
C45 C44 C49 109.28(19) .
C45 C44 P3 114.12(15) .
C49 C44 P3 117.07(16) .
C45 C44 H44 105 .
C49 C44 H44 105 .
P3 C44 H44 105 .
C46 C45 C44 111.9(2) .
C46 C45 H45A 109.2 .
C44 C45 H45A 109.2 .
C46 C45 H45B 109.2 .
C44 C45 H45B 109.2 .
H45A C45 H45B 107.9 .
C47 C46 C45 111.4(2) .
C47 C46 H46A 109.4 .
C45 C46 H46A 109.4 .
C47 C46 H46B 109.4 .
C45 C46 H46B 109.4 .
H46A C46 H46B 108 .
C46 C47 C48 111.0(2) .
C46 C47 H47A 109.4 .
C48 C47 H47A 109.4 .
C46 C47 H47B 109.4 .
C48 C47 H47B 109.4 .
H47A C47 H47B 108 .
C47 C48 C49 111.4(2) .
C47 C48 H48A 109.3 .
C49 C48 H48A 109.3 .
C47 C48 H48B 109.3 .
C49 C48 H48B 109.3 .
H48A C48 H48B 108 .
C48 C49 C44 111.4(2) .
C48 C49 H49A 109.4 .
C44 C49 H49A 109.4 .
C48 C49 H49B 109.4 .
C44 C49 H49B 109.4 .
H49A C49 H49B 108 .
C55 C50 C51 109.37(18) .
C55 C50 P3 113.18(15) .
C51 C50 P3 113.44(15) .
C55 C50 H50 106.8 .
C51 C50 H50 106.8 .
P3 C50 H50 106.8 .
C52 C51 C50 111.22(19) .
C52 C51 H51A 109.4 .
C50 C51 H51A 109.4 .
C52 C51 H51B 109.4 .
C50 C51 H51B 109.4 .
H51A C51 H51B 108 .
C53 C52 C51 111.29(19) .
C53 C52 H52A 109.4 .
C51 C52 H52A 109.4 .
C53 C52 H52B 109.4 .
C51 C52 H52B 109.4 .
H52A C52 H52B 108 .
C52 C53 C54 110.7(2) .
C52 C53 H53A 109.5 .
C54 C53 H53A 109.5 .
C52 C53 H53B 109.5 .
C54 C53 H53B 109.5 .
H53A C53 H53B 108.1 .
C55 C54 C53 111.12(19) .
C55 C54 H54A 109.4 .
C53 C54 H54A 109.4 .
C55 C54 H54B 109.4 .
C53 C54 H54B 109.4 .
H54A C54 H54B 108 .
C54 C55 C50 111.22(19) .
C54 C55 H55A 109.4 .
C50 C55 H55A 109.4 .
C54 C55 H55B 109.4 .
C50 C55 H55B 109.4 .
H55A C55 H55B 108 .
C57 C56 C61 109.16(19) .
C57 C56 P3 111.03(16) .
C61 C56 P3 121.14(16) .
C57 C56 H56 104.7 .
C61 C56 H56 104.7 .
P3 C56 H56 104.7 .
C56 C57 C58 112.2(2) .
C56 C57 H57A 109.2 .
C58 C57 H57A 109.2 .
C56 C57 H57B 109.2 .
C58 C57 H57B 109.2 .
H57A C57 H57B 107.9 .
C59 C58 C57 112.4(2) .
C59 C58 H58A 109.1 .
C57 C58 H58A 109.1 .
C59 C58 H58B 109.1 .
C57 C58 H58B 109.1 .
H58A C58 H58B 107.9 .
C60 C59 C58 112.4(2) .
C60 C59 H59A 109.1 .
C58 C59 H59A 109.1 .
C60 C59 H59B 109.1 .
C58 C59 H59B 109.1 .
H59A C59 H59B 107.9 .
C59 C60 C61 110.9(2) .
C59 C60 H60A 109.5 .
C61 C60 H60A 109.5 .
C59 C60 H60B 109.5 .
C61 C60 H60B 109.5 .
H60A C60 H60B 108.1 .
C60 C61 C56 109.7(2) .
C60 C61 H61A 109.7 .
C56 C61 H61A 109.7 .
C60 C61 H61B 109.7 .
C56 C61 H61B 109.7 .
H61A C61 H61B 108.2 .
C81 C80 C82 109.3(7) .
C81 C80 H80A 109.8 .
C82 C80 H80A 109.8 .
C81 C80 H80B 109.8 .
C82 C80 H80B 109.8 .
H80A C80 H80B 108.3 .
C80 C81 H81A 109.5 .
C80 C81 H81B 109.5 .
H81A C81 H81B 109.5 .
C80 C81 H81C 109.5 .
H81A C81 H81C 109.5 .
H81B C81 H81C 109.5 .
C82 C82 C80 111.2(5) 2_566
C82 C82 H82A 109.4 2_566
C80 C82 H82A 109.4 .
C82 C82 H82B 109.4 2_566
C80 C82 H82B 109.4 .
H82A C82 H82B 108 .
B1 N1 C2 121.3(2) .
B1 N1 C5 118.7(2) .
C2 N1 C5 119.69(19) .
N1 B1 C8 120.2(2) .
N1 B1 Ru1 135.51(18) .
C8 B1 Ru1 102.65(15) .
N1 B1 HY3 109.7(12) .
C8 B1 HY3 125.5(12) .
C13 P1 C14 105.68(11) .
C13 P1 C20 99.69(10) .
C14 P1 C20 94.93(10) .
C13 P1 Ru1 103.71(7) .
C14 P1 Ru1 121.43(8) .
C20 P1 Ru1 128.08(7) .
C38 P2 C32 99.33(10) .
C38 P2 C26 98.27(10) .
C32 P2 C26 107.26(10) .
C38 P2 Ru1 113.22(8) .
C32 P2 Ru1 110.81(7) .
C26 P2 Ru1 124.57(8) .
C50 P3 C56 101.12(10) .
C50 P3 C44 101.56(10) .
C56 P3 C44 102.33(10) .
C50 P3 Ru1 112.97(7) .
C56 P3 Ru1 117.94(7) .
C44 P3 Ru1 118.32(7) .
P3 Ru1 P1 107.91(2) .
P3 Ru1 P2 144.37(2) .
P1 Ru1 P2 102.95(2) .
P3 Ru1 B1 106.64(6) .
P1 Ru1 B1 74.03(6) .
P2 Ru1 B1 98.53(6) .
P3 Ru1 HY1 79.6(9) .
P1 Ru1 HY1 87.4(10) .
P2 Ru1 HY1 84.4(10) .
B1 Ru1 HY1 161.4(10) .
P3 Ru1 HY2 75.7(9) .
P1 Ru1 HY2 169.6(9) .
P2 Ru1 HY2 71.0(9) .
B1 Ru1 HY2 114.7(9) .
HY1 Ru1 HY2 83.6(13) .
P3 Ru1 HY3 101.4(8) .
P1 Ru1 HY3 101.0(8) .
P2 Ru1 HY3 89.6(8) .
B1 Ru1 HY3 27.1(8) .
HY1 Ru1 HY3 170.6(12) .
HY2 Ru1 HY3 87.6(12) .

loop_
_geom_bond_atom_site_label_1
_geom_bond_atom_site_label_2
_geom_bond_distance
_geom_bond_site_symmetry_2
C2 N1 1.485(3) .
C2 C3 1.527(4) .
C2 C4 1.532(4) .
C2 H2 1 .
C3 H3A 0.98 .
C3 H3B 0.98 .
C3 H3C 0.98 .
C4 H4A 0.98 .
C4 H4B 0.98 .
C4 H4C 0.98 .
C5 N1 1.497(3) .
C5 C7 1.523(4) .
C5 C6 1.528(4) .
C5 H5 1 .
C6 H6A 0.98 .
C6 H6B 0.98 .
C6 H6C 0.98 .
C7 H7A 0.98 .
C7 H7B 0.98 .
C7 H7C 0.98 .
C8 C9 1.396(3) .
C8 C13 1.413(3) .
C8 B1 1.600(4) .
C9 C10 1.390(3) .
C9 H9 0.95 .
C10 C11 1.378(4) .
C10 H10 0.95 .
C11 C12 1.389(3) .
C11 H11 0.95 .
C12 C13 1.389(3) .
C12 H12 0.95 .
C13 P1 1.834(2) .
C14 C15 1.386(3) .
C14 C19 1.391(3) .
C14 P1 1.854(2) .
C15 C16 1.396(4) .
C15 H15 0.95 .
C16 C17 1.382(4) .
C16 H16 0.95 .
C17 C18 1.371(4) .
C17 H17 0.95 .
C18 C19 1.393(3) .
C18 H18 0.95 .
C19 H19 0.95 .
C20 C21 1.390(3) .
C20 C25 1.395(3) .
C20 P1 1.868(2) .
C21 C22 1.385(4) .
C21 H21 0.95 .
C22 C23 1.373(4) .
C22 H22 0.95 .
C23 C24 1.381(4) .
C23 H23 0.95 .
C24 C25 1.383(4) .
C24 H24 0.95 .
C25 H25 0.95 .
C26 C31 1.525(3) .
C26 C27 1.541(3) .
C26 P2 1.890(2) .
C26 H26 1 .
C27 C28 1.535(3) .
C27 H27A 0.99 .
C27 H27B 0.99 .
C28 C29 1.503(4) .
C28 H28A 0.99 .
C28 H28B 0.99 .
C29 C30 1.521(4) .
C29 H29A 0.99 .
C29 H29B 0.99 .
C30 C31 1.528(3) .
C30 H30A 0.99 .
C30 H30B 0.99 .
C31 H31A 0.99 .
C31 H31B 0.99 .
C32 C33 1.532(3) .
C32 C37 1.537(3) .
C32 P2 1.885(2) .
C32 H32 1 .
C33 C34 1.531(3) .
C33 H33A 0.99 .
C33 H33B 0.99 .
C34 C35 1.520(4) .
C34 H34A 0.99 .
C34 H34B 0.99 .
C35 C36 1.518(4) .
C35 H35A 0.99 .
C35 H35B 0.99 .
C36 C37 1.524(3) .
C36 H36A 0.99 .
C36 H36B 0.99 .
C37 H37A 0.99 .
C37 H37B 0.99 .
C38 C43 1.526(3) .
C38 C39 1.530(3) .
C38 P2 1.870(2) .
C38 H38 1 .
C39 C40 1.527(4) .
C39 H39A 0.99 .
C39 H39B 0.99 .
C40 C41 1.538(4) .
C40 H40A 0.99 .
C40 H40B 0.99 .
C41 C42 1.514(4) .
C41 H41A 0.99 .
C41 H41B 0.99 .
C42 C43 1.526(3) .
C42 H42A 0.99 .
C42 H42B 0.99 .
C43 H43A 0.99 .
C43 H43B 0.99 .
C44 C45 1.528(3) .
C44 C49 1.538(3) .
C44 P3 1.889(2) .
C44 H44 1 .
C45 C46 1.527(3) .
C45 H45A 0.99 .
C45 H45B 0.99 .
C46 C47 1.516(4) .
C46 H46A 0.99 .
C46 H46B 0.99 .
C47 C48 1.516(4) .
C47 H47A 0.99 .
C47 H47B 0.99 .
C48 C49 1.533(3) .
C48 H48A 0.99 .
C48 H48B 0.99 .
C49 H49A 0.99 .
C49 H49B 0.99 .
C50 C55 1.534(3) .
C50 C51 1.535(3) .
C50 P3 1.863(2) .
C50 H50 1 .
C51 C52 1.528(3) .
C51 H51A 0.99 .
C51 H51B 0.99 .
C52 C53 1.521(3) .
C52 H52A 0.99 .
C52 H52B 0.99 .
C53 C54 1.526(3) .
C53 H53A 0.99 .
C53 H53B 0.99 .
C54 C55 1.526(3) .
C54 H54A 0.99 .
C54 H54B 0.99 .
C55 H55A 0.99 .
C55 H55B 0.99 .
C56 C57 1.531(3) .
C56 C61 1.533(3) .
C56 P3 1.870(2) .
C56 H56 1 .
C57 C58 1.531(3) .
C57 H57A 0.99 .
C57 H57B 0.99 .
C58 C59 1.523(4) .
C58 H58A 0.99 .
C58 H58B 0.99 .
C59 C60 1.523(4) .
C59 H59A 0.99 .
C59 H59B 0.99 .
C60 C61 1.532(3) .
C60 H60A 0.99 .
C60 H60B 0.99 .
C61 H61A 0.99 .
C61 H61B 0.99 .
C80 C81 1.081(10) .
C80 C82 1.466(10) .
C80 H80A 0.99 .
C80 H80B 0.99 .
C81 H81A 0.98 .
C81 H81B 0.98 .
C81 H81C 0.98 .
C82 C82 1.440(12) 2_566
C82 H82A 0.99 .
C82 H82B 0.99 .
N1 B1 1.419(3) .
B1 Ru1 2.503(3) .
B1 HY3 1.22(3) .
P1 Ru1 2.3350(6) .
P2 Ru1 2.3674(6) .
P3 Ru1 2.3265(6) .
Ru1 HY1 1.58(3) .
Ru1 HY2 1.57(3) .
Ru1 HY3 1.79(3) .
